data_2002388
loop_
_publ_author_name
'Schroeder, F'
'Mueller-Buschbaum, Hk'

_publ_section_title
;
Neue metastabile Oxolanthanoide: Ba Ca2 Y6 O12 und Ca0.33 Mg Y2.67
O5.33 (=Ca Mg3 Y8 O16)
;
_journal_name_full 'Journal of the Less-Common Metals'
_journal_page_first 211
_journal_page_last 218
_journal_paper_doi 10.1016/0022-5088(86)90230-4
_journal_volume 116
_journal_year 1986
_chemical_formula_analytical 'Ca.33 Mg Y2.67 O5.33'
_chemical_formula_structural 'Ca.33 Mg Y2.67 O6'
_chemical_formula_sum 'Ca0.33 Mg O6 Y2.67'
_chemical_name_systematic
;
Calcium magnesium yttrium oxide (.33/1/2.67/5.33)
;
_space_group_IT_number 6
_symmetry_cell_setting monoclinic
_symmetry_Int_Tables_number 6
_symmetry_space_group_name_Hall 'P -2y'
_symmetry_space_group_name_H-M 'P 1 m 1'
_cell_angle_alpha 90
_cell_angle_beta 92.4(3)
_cell_angle_gamma 90
_cell_formula_units_Z 3
_cell_length_a 6.516(5)
_cell_length_b 10.620(8)
_cell_length_c 5.866(17)
_cell_volume 405.6
_refine_ls_R_factor_all 0.102
_cod_original_formula_sum 'Ca.33 Mg O6 Y2.67'
_cod_database_code 2002388

loop_
_symmetry_equiv_pos_as_xyz
x,y,z
x,-y,z

loop_
_atom_site_label
_atom_site_type_symbol
_atom_site_symmetry_multiplicity
_atom_site_Wyckoff_symbol
_atom_site_fract_x
_atom_site_fract_y
_atom_site_fract_z
_atom_site_occupancy
_atom_site_attached_hydrogens
_atom_site_calc_flag
Ca1 Ca2+ 2 c 0.1380(3) 0.1639(3) 0.2312(4) 0.08 0 d
Mg1 Mg2+ 2 c 0.1380(3) 0.1639(3) 0.2312(4) 0.25 0 d
Y1 Y4+ 2 c 0.1380(3) 0.1639(3) 0.2312(4) 0.67 0 d
Ca2 Ca2+ 2 c 0.8823(14) 0.1654(3) 0.8160(14) 0.08 0 d
Mg2 Mg2+ 2 c 0.8823(14) 0.1654(3) 0.8160(14) 0.25 0 d
Y2 Y4+ 2 c 0.8823(14) 0.1654(3) 0.8160(14) 0.67 0 d
Ca3 Ca2+ 2 c 0.3144(6) 0.3320(7) 0.7813(11) 0.08 0 d
Mg3 Mg2+ 2 c 0.3144(6) 0.3320(7) 0.7813(11) 0.25 0 d
Y3 Y4+ 2 c 0.3144(6) 0.3320(7) 0.7813(11) 0.67 0 d
Ca4 Ca2+ 2 c 0.6249(11) 0.3331(6) 0.2661(5) 0.08 0 d
Mg4 Mg2+ 2 c 0.6249(11) 0.3331(6) 0.2661(5) 0.25 0 d
Y4 Y4+ 2 c 0.6249(11) 0.3331(6) 0.2661(5) 0.67 0 d
Ca5 Ca2+ 1 b 0.1885(4) 0.5 0.2963(6) 0.08 0 d
Mg5 Mg2+ 1 b 0.1885(4) 0.5 0.2963(6) 0.25 0 d
Y5 Y4+ 1 b 0.1885(4) 0.5 0.2963(6) 0.67 0 d
Ca6 Ca2+ 1 b 0.8422(15) 0.5 0.7414(14) 0.08 0 d
Mg6 Mg2+ 1 b 0.8422(15) 0.5 0.7414(14) 0.25 0 d
Y6 Y4+ 1 b 0.8422(15) 0.5 0.7414(14) 0.67 0 d
Ca7 Ca2+ 1 a 0.2766(6) 0. 0.7142(15) 0.08 0 d
Mg7 Mg2+ 1 a 0.2766(6) 0. 0.7142(15) 0.25 0 d
Y7 Y4+ 1 a 0.2766(6) 0. 0.7142(15) 0.67 0 d
Ca8 Ca2+ 1 a 0.6800(12) 0. 0.2540(4) 0.08 0 d
Mg8 Mg2+ 1 a 0.6800(12) 0. 0.2540(4) 0.25 0 d
Y8 Y4+ 1 a 0.6800(12) 0. 0.2540(4) 0.67 0 d
O1 O2- 2 c 0.502(2) 0.187(2) 0.096(2) 1. 0 d
O2 O2- 2 c 0.831(2) 0.156(2) 0.224(2) 1. 0 d
O3 O2- 2 c 0.179(2) 0.174(2) 0.620(2) 1. 0 d
O4 O2- 2 c 0.081(2) 0.347(2) 0.013(2) 1. 0 d
O5 O2- 2 c 0.654(2) 0.343(2) 0.605(2) 1. 0 d
O6 O2- 2 c 0.326(2) 0.343(2) 0.388(2) 1. 0 d
O7 O2- 1 b 0.434(2) 0.5 0.042(2) 1. 0 d
O8 O2- 1 b 0.864(2) 0.5 0.393(2) 1. 0 d
O9 O2- 1 b 0.138(2) 0.5 0.716(2) 1. 0 d
O10 O2- 1 a 0.012(2) 0. 0.999(2) 1. 0 d
O11 O2- 1 a 0.654(2) 0. 0.853(2) 1. 0 d
O12 O2- 1 a 0.407(2) 0. 0.457(2) 1. 0 d

loop_
_atom_type_symbol
_atom_type_oxidation_number
Ca2+ 2.000
Mg2+ 2.000
Y4+ 3.500
O2- -2.000
